data_4341875
loop_
_publ_author_name
'Mindiola, Daniel J.'
'Waterman, Rory'
'Iluc, Vlad M.'
'Cundari, Thomas R.'
'Hillhouse, Gregory L.'

_publ_section_title
;
 Carbon-Hydrogen Bond Activation, C-N Bond Coupling, and Cycloaddition
 Reactivity of a Three-Coordinate Nickel Complex Featuring a Terminal
 Imido Ligand.
;
_journal_name_full 'Inorganic chemistry'
_journal_page_first 141201110357006
_journal_paper_doi 10.1021/ic5026153
_journal_year 2014
_chemical_formula_sum 'C40 H68 N2 Ni O1.5 P2'
_chemical_formula_weight 721.61
_chemical_name_systematic
; 
 ? 
;
_space_group_IT_number 2
_symmetry_space_group_name_Hall '-P 1'
_symmetry_space_group_name_H-M 'P -1'
_atom_sites_solution_hydrogens geom
_atom_sites_solution_primary direct
_atom_sites_solution_secondary difmap
_audit_creation_method SHELXL-97
_cell_angle_alpha 81.351(2)
_cell_angle_beta 87.044(2)
_cell_angle_gamma 67.817(2)
_cell_formula_units_Z 2
_cell_length_a 10.3523(12)
_cell_length_b 11.7296(14)
_cell_length_c 17.660(2)
_cell_measurement_temperature 373(2)
_cell_volume 1963.1(4)
_computing_structure_refinement 'SHELXL-97 (Sheldrick, 1997)'
_computing_structure_solution 'SHELXS-97 (Sheldrick, 1990)'
_diffrn_ambient_temperature 373(2)
_diffrn_measured_fraction_theta_full 1.000
_diffrn_measured_fraction_theta_max 1.000
_diffrn_radiation_monochromator graphite
_diffrn_radiation_source 'fine-focus sealed tube'
_diffrn_radiation_type MoK\a
_diffrn_radiation_wavelength 0.71073
_diffrn_reflns_av_R_equivalents 0.0876
_diffrn_reflns_av_sigmaI/netI 0.0671
_diffrn_reflns_limit_h_max 10
_diffrn_reflns_limit_h_min -10
_diffrn_reflns_limit_k_max 12
_diffrn_reflns_limit_k_min -12
_diffrn_reflns_limit_l_max 18
_diffrn_reflns_limit_l_min -18
_diffrn_reflns_number 14802
_diffrn_reflns_theta_full 22.00
_diffrn_reflns_theta_max 22.00
_diffrn_reflns_theta_min 1.89
_exptl_absorpt_coefficient_mu 0.609
_exptl_absorpt_correction_T_max 0.9879
_exptl_absorpt_correction_T_min 0.8878
_exptl_crystal_density_diffrn 1.221
_exptl_crystal_density_method 'not measured'
_exptl_crystal_F_000 784
_exptl_crystal_size_max 0.20
_exptl_crystal_size_mid 0.16
_exptl_crystal_size_min 0.02
_refine_diff_density_max 0.654
_refine_diff_density_min -0.637
_refine_diff_density_rms 0.090
_refine_ls_extinction_coef 0.0000(5)
_refine_ls_extinction_expression Fc^*^=kFc[1+0.001xFc^2^\l^3^/sin(2\q)]^-1/4^
_refine_ls_extinction_method SHELXL
_refine_ls_goodness_of_fit_ref 1.333
_refine_ls_hydrogen_treatment mixed
_refine_ls_matrix_type full
_refine_ls_number_parameters 422
_refine_ls_number_reflns 4816
_refine_ls_number_restraints 0
_refine_ls_restrained_S_all 1.333
_refine_ls_R_factor_all 0.0927
_refine_ls_R_factor_gt 0.0891
_refine_ls_shift/su_max 3.948
_refine_ls_shift/su_mean 0.009
_refine_ls_structure_factor_coef Fsqd
_refine_ls_weighting_details 'calc w=1/[\s^2^(Fo^2^)+(0.0000P)^2^+11.3380P] where P=(Fo^2^+2Fc^2^)/3'
_refine_ls_weighting_scheme calc
_refine_ls_wR_factor_gt 0.1809
_refine_ls_wR_factor_ref 0.1824
_reflns_number_gt 4635
_reflns_number_total 4816
_reflns_threshold_expression >2sigma(I)
_cod_data_source_file ic5026153_si_004.cif
_cod_data_source_block danm22m
_cod_original_formula_sum 'C40 H68 N2 Ni O1.50 P2'
_cod_database_code 4341875

loop_
_symmetry_equiv_pos_as_xyz
'x, y, z'
'-x, -y, -z'

loop_
_atom_site_label
_atom_site_type_symbol
_atom_site_fract_x
_atom_site_fract_y
_atom_site_fract_z
_atom_site_U_iso_or_equiv
_atom_site_adp_type
_atom_site_occupancy
_atom_site_symmetry_multiplicity
_atom_site_calc_flag
_atom_site_refinement_flags
Ni Ni 1.17748(9) 1.09627(8) 0.71475(5) 0.0131(3) Uani 1 1 d .
P1 P 1.24270(19) 1.25336(17) 0.67240(10) 0.0189(5) Uani 1 1 d .
P2 P 1.39142(19) 0.98303(17) 0.75335(10) 0.0181(5) Uani 1 1 d .
N2 N 0.9008(6) 0.9730(6) 0.7272(4) 0.0309(16) Uani 1 1 d .
H2A H 0.8143 1.0174 0.7174 0.037 Uiso 1 1 calc R
N1 N 0.9814(6) 1.1382(5) 0.6941(3) 0.0193(14) Uani 1 1 d .
C1 C 1.4253(7) 1.2065(6) 0.7016(4) 0.0236(17) Uani 1 1 d .
H1A H 1.4722 1.2446 0.6629 0.028 Uiso 1 1 calc R
H1B H 1.4277 1.2379 0.7491 0.028 Uiso 1 1 calc R
O1 O 1.1304(5) 0.9568(4) 0.7403(3) 0.0234(12) Uani 1 1 d .
C10 C 0.9961(7) 1.0207(7) 0.7209(4) 0.0214(18) Uani 1 1 d .
C2 C 1.5053(7) 1.0654(6) 0.7131(4) 0.0213(17) Uani 1 1 d .
H2B H 1.5836 1.0444 0.7474 0.026 Uiso 1 1 calc R
H2C H 1.5417 1.0387 0.6643 0.026 Uiso 1 1 calc R
C33 C 1.1011(7) 1.2999(7) 0.5343(4) 0.0240(18) Uani 1 1 d .
H33A H 1.1014 1.3159 0.4794 0.036 Uiso 1 1 calc R
H33B H 1.0294 1.3683 0.5538 0.036 Uiso 1 1 calc R
H33C H 1.0836 1.2251 0.5503 0.036 Uiso 1 1 calc R
C71 C 0.8490(7) 1.2323(6) 0.6709(4) 0.0187(17) Uani 1 1 d .
C76 C 0.7953(7) 1.2463(7) 0.5965(4) 0.0217(17) Uani 1 1 d .
C92 C 0.7845(7) 1.0605(7) 0.5492(4) 0.0249(18) Uani 1 1 d .
H92A H 0.7837 1.0247 0.6017 0.037 Uiso 1 1 calc R
H92B H 0.8315 0.9958 0.5187 0.037 Uiso 1 1 calc R
H92C H 0.6904 1.1047 0.5311 0.037 Uiso 1 1 calc R
C43 C 1.0098(7) 1.4742(7) 0.6751(4) 0.0274(18) Uani 1 1 d .
H43A H 0.9653 1.5506 0.6960 0.041 Uiso 1 1 calc R
H43B H 0.9540 1.4243 0.6855 0.041 Uiso 1 1 calc R
H43C H 1.0195 1.4923 0.6207 0.041 Uiso 1 1 calc R
C75 C 0.6722(7) 1.3458(7) 0.5752(4) 0.0226(17) Uani 1 1 d .
H75A H 0.6368 1.3558 0.5262 0.027 Uiso 1 1 calc R
C53 C 1.6242(8) 0.7745(7) 0.7137(5) 0.033(2) Uani 1 1 d .
H53A H 1.6558 0.6960 0.6947 0.050 Uiso 1 1 calc R
H53B H 1.6602 0.7627 0.7645 0.050 Uiso 1 1 calc R
H53C H 1.6567 0.8309 0.6808 0.050 Uiso 1 1 calc R
C9 C 0.8610(8) 1.1507(7) 0.5430(4) 0.0224(17) Uani 1 1 d .
H9A H 0.9575 1.1027 0.5600 0.027 Uiso 1 1 calc R
C6 C 1.4136(8) 0.9582(7) 0.8605(4) 0.0234(17) Uani 1 1 d .
C91 C 0.8651(8) 1.2075(8) 0.4594(4) 0.0296(19) Uani 1 1 d .
H91A H 0.9073 1.1422 0.4286 0.044 Uiso 1 1 calc R
H91B H 0.9187 1.2593 0.4557 0.044 Uiso 1 1 calc R
H91C H 0.7717 1.2565 0.4415 0.044 Uiso 1 1 calc R
C42 C 1.1335(8) 1.3687(7) 0.7977(4) 0.0313(19) Uani 1 1 d .
H42A H 1.0883 1.4429 0.8207 0.047 Uiso 1 1 calc R
H42B H 1.2230 1.3221 0.8214 0.047 Uiso 1 1 calc R
H42C H 1.0772 1.3190 0.8048 0.047 Uiso 1 1 calc R
C3 C 1.2419(7) 1.2845(7) 0.5651(4) 0.0222(17) Uani 1 1 d .
C4 C 1.1527(7) 1.4039(6) 0.7114(4) 0.0214(17) Uani 1 1 d .
C52 C 1.4095(8) 0.7342(7) 0.7610(5) 0.0303(19) Uani 1 1 d .
H52A H 1.4491 0.6567 0.7410 0.045 Uiso 1 1 calc R
H52B H 1.3097 0.7652 0.7567 0.045 Uiso 1 1 calc R
H52C H 1.4355 0.7217 0.8139 0.045 Uiso 1 1 calc R
C5 C 1.4642(7) 0.8286(7) 0.7155(4) 0.0242(18) Uani 1 1 d .
C72 C 0.7696(7) 1.3124(7) 0.7229(4) 0.0243(18) Uani 1 1 d .
C63 C 1.3989(9) 1.0801(7) 0.8855(4) 0.033(2) Uani 1 1 d .
H63A H 1.4107 1.0688 0.9400 0.050 Uiso 1 1 calc R
H63B H 1.3080 1.1411 0.8715 0.050 Uiso 1 1 calc R
H63C H 1.4688 1.1079 0.8608 0.050 Uiso 1 1 calc R
C41 C 1.2353(8) 1.4894(7) 0.7032(5) 0.032(2) Uani 1 1 d .
H41A H 1.1833 1.5634 0.7252 0.048 Uiso 1 1 calc R
H41B H 1.2511 1.5114 0.6499 0.048 Uiso 1 1 calc R
H41C H 1.3233 1.4469 0.7293 0.048 Uiso 1 1 calc R
C8 C 0.8076(8) 1.2866(7) 0.8077(4) 0.0282(19) Uani 1 1 d .
H8A H 0.9081 1.2384 0.8126 0.034 Uiso 1 1 calc R
C62 C 1.2948(9) 0.9197(8) 0.8982(4) 0.035(2) Uani 1 1 d .
H62A H 1.3060 0.9052 0.9529 0.053 Uiso 1 1 calc R
H62B H 1.2984 0.8451 0.8805 0.053 Uiso 1 1 calc R
H62C H 1.2063 0.9851 0.8845 0.053 Uiso 1 1 calc R
C74 C 0.5997(7) 1.4308(7) 0.6237(4) 0.0230(18) Uani 1 1 d .
H74A H 0.5213 1.5002 0.6067 0.028 Uiso 1 1 calc R
C61 C 1.5558(8) 0.8605(8) 0.8874(5) 0.039(2) Uani 1 1 d .
H61A H 1.5615 0.8506 0.9422 0.058 Uiso 1 1 calc R
H61B H 1.6283 0.8870 0.8653 0.058 Uiso 1 1 calc R
H61C H 1.5669 0.7826 0.8716 0.058 Uiso 1 1 calc R
C32 C 1.3502(8) 1.1668(8) 0.5373(4) 0.034(2) Uani 1 1 d .
H32A H 1.3532 1.1789 0.4824 0.052 Uiso 1 1 calc R
H32B H 1.3243 1.0969 0.5547 0.052 Uiso 1 1 calc R
H32C H 1.4405 1.1515 0.5575 0.052 Uiso 1 1 calc R
C51 C 1.4116(8) 0.8519(8) 0.6337(4) 0.032(2) Uani 1 1 d .
H51A H 1.4466 0.7753 0.6124 0.048 Uiso 1 1 calc R
H51B H 1.4434 0.9113 0.6036 0.048 Uiso 1 1 calc R
H51C H 1.3114 0.8837 0.6335 0.048 Uiso 1 1 calc R
C82 C 0.7316(9) 1.2065(8) 0.8503(4) 0.037(2) Uani 1 1 d .
H82A H 0.7520 1.1333 0.8265 0.055 Uiso 1 1 calc R
H82B H 0.6328 1.2533 0.8484 0.055 Uiso 1 1 calc R
H82C H 0.7623 1.1828 0.9027 0.055 Uiso 1 1 calc R
C73 C 0.6470(7) 1.4096(7) 0.6981(4) 0.0244(18) Uani 1 1 d .
H73A H 0.5952 1.4620 0.7325 0.029 Uiso 1 1 calc R
C31 C 1.2776(8) 1.3966(8) 0.5312(4) 0.034(2) Uani 1 1 d .
H31A H 1.2748 1.4054 0.4763 0.051 Uiso 1 1 calc R
H31B H 1.3694 1.3844 0.5476 0.051 Uiso 1 1 calc R
H31C H 1.2110 1.4703 0.5483 0.051 Uiso 1 1 calc R
C81 C 0.7750(8) 1.4040(8) 0.8447(5) 0.035(2) Uani 1 1 d .
H81A H 0.8219 1.4541 0.8172 0.053 Uiso 1 1 calc R
H81B H 0.8066 1.3812 0.8969 0.053 Uiso 1 1 calc R
H81C H 0.6762 1.4504 0.8431 0.053 Uiso 1 1 calc R
C101 C 0.9502(8) 0.8389(7) 0.7521(4) 0.0288(19) Uani 1 1 d .
H10A H 1.0467 0.8020 0.7367 0.035 Uiso 1 1 calc R
H10G H 0.8967 0.8050 0.7252 0.035 Uiso 1 1 calc R
C102 C 0.9412(8) 0.7993(7) 0.8366(5) 0.0299(19) Uani 1 1 d .
C103 C 0.9180(8) 0.6924(7) 0.8617(5) 0.038(2) Uani 1 1 d .
H10B H 0.9064 0.6464 0.8260 0.045 Uiso 1 1 calc R
C107 C 0.9599(9) 0.8665(9) 0.8894(5) 0.042(2) Uani 1 1 d .
H10C H 0.9777 0.9382 0.8729 0.051 Uiso 1 1 calc R
C106 C 0.9523(10) 0.8278(10) 0.9682(5) 0.057(3) Uani 1 1 d .
H10D H 0.9631 0.8734 1.0045 0.069 Uiso 1 1 calc R
C105 C 0.9278(10) 0.7179(10) 0.9899(6) 0.057(3) Uani 1 1 d .
H10E H 0.9227 0.6895 1.0416 0.068 Uiso 1 1 calc R
C104 C 0.9114(10) 0.6522(9) 0.9369(6) 0.050(3) Uani 1 1 d .
H10F H 0.8957 0.5792 0.9524 0.060 Uiso 1 1 calc R
O1S O 0.5000 1.5000 1.0000 0.101(5) Uani 1 2 d S
C2S C 0.6773(18) 1.513(2) 1.0659(11) 0.166(10) Uani 1 1 d .
H2SA H 0.7388 1.5394 1.0318 0.250 Uiso 1 1 calc R
H2SB H 0.7297 1.4340 1.0954 0.250 Uiso 1 1 calc R
H2SC H 0.6338 1.5731 1.0996 0.250 Uiso 1 1 calc R
C3S C 0.5961(14) 1.502(2) 1.0321(8) 0.152(9) Uani 1 1 d .

loop_
_atom_site_aniso_label
_atom_site_aniso_U_11
_atom_site_aniso_U_22
_atom_site_aniso_U_33
_atom_site_aniso_U_23
_atom_site_aniso_U_13
_atom_site_aniso_U_12
Ni 0.0104(5) 0.0141(5) 0.0132(5) -0.0014(4) 0.0009(3) -0.0031(4)
P1 0.0175(10) 0.0211(11) 0.0177(10) 0.0014(8) -0.0014(8) -0.0083(8)
P2 0.0155(10) 0.0181(10) 0.0167(10) -0.0027(8) -0.0016(8) -0.0013(8)
N2 0.017(4) 0.040(4) 0.032(4) -0.002(3) -0.007(3) -0.007(3)
N1 0.015(3) 0.017(3) 0.023(3) 0.000(3) -0.003(3) -0.004(3)
C1 0.024(4) 0.020(4) 0.027(4) 0.007(3) -0.007(3) -0.012(3)
O1 0.018(3) 0.019(3) 0.029(3) 0.003(2) -0.001(2) -0.004(2)
C10 0.003(4) 0.035(5) 0.025(4) -0.012(4) -0.001(3) -0.004(4)
C2 0.013(4) 0.024(4) 0.024(4) -0.001(3) -0.006(3) -0.003(3)
C33 0.021(4) 0.041(5) 0.014(4) 0.000(3) -0.005(3) -0.017(4)
C71 0.017(4) 0.015(4) 0.027(4) -0.002(3) 0.004(3) -0.010(3)
C76 0.019(4) 0.025(4) 0.024(4) -0.004(3) 0.001(3) -0.011(4)
C92 0.020(4) 0.036(5) 0.024(4) -0.013(4) 0.004(3) -0.013(4)
C43 0.016(4) 0.030(5) 0.035(5) 0.000(4) -0.001(3) -0.008(3)
C75 0.020(4) 0.025(4) 0.019(4) 0.006(3) -0.002(3) -0.007(4)
C53 0.019(4) 0.032(5) 0.042(5) -0.016(4) -0.002(4) 0.002(4)
C9 0.022(4) 0.023(4) 0.020(4) -0.003(3) -0.002(3) -0.006(3)
C6 0.025(4) 0.020(4) 0.020(4) -0.002(3) -0.005(3) -0.002(3)
C91 0.027(4) 0.042(5) 0.021(4) 0.000(4) 0.001(3) -0.015(4)
C42 0.021(4) 0.033(5) 0.035(5) -0.013(4) 0.005(4) -0.003(4)
C3 0.020(4) 0.035(5) 0.015(4) 0.000(3) -0.001(3) -0.016(4)
C4 0.019(4) 0.014(4) 0.028(4) 0.001(3) -0.004(3) -0.003(3)
C52 0.020(4) 0.019(4) 0.049(5) -0.008(4) -0.005(4) -0.002(3)
C5 0.015(4) 0.023(4) 0.030(4) -0.008(3) 0.001(3) -0.001(3)
C72 0.017(4) 0.025(4) 0.029(4) -0.009(4) 0.001(3) -0.005(4)
C63 0.037(5) 0.033(5) 0.025(4) -0.006(4) -0.009(4) -0.005(4)
C41 0.029(5) 0.022(4) 0.044(5) 0.000(4) -0.007(4) -0.009(4)
C8 0.024(4) 0.032(5) 0.026(4) -0.011(4) 0.004(3) -0.005(4)
C62 0.049(6) 0.037(5) 0.017(4) -0.003(4) 0.004(4) -0.015(4)
C74 0.012(4) 0.016(4) 0.036(5) 0.003(3) -0.001(3) -0.003(3)
C61 0.036(5) 0.040(5) 0.030(5) -0.006(4) -0.012(4) -0.001(4)
C32 0.031(5) 0.057(6) 0.017(4) -0.011(4) 0.003(3) -0.017(4)
C51 0.022(4) 0.037(5) 0.032(5) -0.015(4) 0.007(4) -0.003(4)
C82 0.056(6) 0.039(5) 0.016(4) -0.014(4) 0.010(4) -0.017(4)
C73 0.018(4) 0.024(4) 0.033(5) -0.012(4) 0.008(3) -0.007(4)
C31 0.028(5) 0.054(6) 0.025(5) 0.005(4) -0.001(4) -0.026(4)
C81 0.030(5) 0.049(5) 0.031(5) -0.021(4) 0.004(4) -0.014(4)
C101 0.027(4) 0.018(4) 0.041(5) -0.003(4) 0.001(4) -0.009(4)
C102 0.019(4) 0.024(5) 0.039(5) 0.003(4) -0.001(4) -0.002(4)
C103 0.027(5) 0.027(5) 0.042(6) 0.002(4) 0.008(4) 0.005(4)
C107 0.040(5) 0.044(6) 0.034(5) 0.002(4) 0.000(4) -0.010(4)
C106 0.044(6) 0.070(8) 0.041(6) -0.007(5) 0.004(5) -0.004(5)
C105 0.043(6) 0.061(7) 0.042(6) 0.021(6) 0.008(5) -0.002(5)
C104 0.046(6) 0.040(6) 0.053(7) 0.002(5) 0.000(5) -0.006(5)
O1S 0.056(8) 0.185(14) 0.127(11) -0.120(10) 0.056(8) -0.087(9)
C2S 0.112(14) 0.32(3) 0.170(18) -0.173(19) 0.073(13) -0.158(18)
C3S 0.043(8) 0.36(3) 0.069(10) -0.084(14) 0.020(7) -0.078(14)

loop_
_atom_type_symbol
_atom_type_description
_atom_type_scat_dispersion_real
_atom_type_scat_dispersion_imag
_atom_type_scat_source
C C 0.0033 0.0016 'International Tables Vol C Tables 4.2.6.8 and 6.1.1.4'
H H 0.0000 0.0000 'International Tables Vol C Tables 4.2.6.8 and 6.1.1.4'
N N 0.0061 0.0033 'International Tables Vol C Tables 4.2.6.8 and 6.1.1.4'
O O 0.0106 0.0060 'International Tables Vol C Tables 4.2.6.8 and 6.1.1.4'
P P 0.1023 0.0942 'International Tables Vol C Tables 4.2.6.8 and 6.1.1.4'
Ni Ni 0.3393 1.1124 'International Tables Vol C Tables 4.2.6.8 and 6.1.1.4'

loop_
_geom_angle_atom_site_label_1
_geom_angle_atom_site_label_2
_geom_angle_atom_site_label_3
_geom_angle
_geom_angle_site_symmetry_1
O1 Ni N1 69.5(2) .
O1 Ni P2 89.24(15) .
N1 Ni P2 158.68(18) .
O1 Ni P1 173.60(16) .
N1 Ni P1 111.47(18) .
P2 Ni P1 89.80(8) .
O1 Ni C10 34.7(2) .
N1 Ni C10 34.8(2) .
P2 Ni C10 123.91(19) .
P1 Ni C10 146.00(19) .
C1 P1 C3 105.7(3) .
C1 P1 C4 103.4(3) .
C3 P1 C4 109.3(3) .
C1 P1 Ni 107.2(2) .
C3 P1 Ni 111.8(2) .
C4 P1 Ni 118.3(2) .
C2 P2 C6 106.6(3) .
C2 P2 C5 104.8(3) .
C6 P2 C5 110.1(3) .
C2 P2 Ni 108.2(2) .
C6 P2 Ni 113.5(2) .
C5 P2 Ni 113.1(2) .
C10 N2 C101 115.6(6) .
C10 N1 C71 122.1(6) .
C10 N1 Ni 89.7(4) .
C71 N1 Ni 148.0(5) .
C2 C1 P1 113.5(5) .
C10 O1 Ni 93.0(4) .
N2 C10 O1 124.3(7) .
N2 C10 N1 127.9(6) .
O1 C10 N1 107.8(6) .
N2 C10 Ni 176.4(6) .
O1 C10 Ni 52.3(3) .
N1 C10 Ni 55.5(3) .
C1 C2 P2 111.0(5) .
C72 C71 C76 119.2(6) .
C72 C71 N1 119.8(6) .
C76 C71 N1 121.0(6) .
C75 C76 C71 118.3(7) .
C75 C76 C9 119.5(6) .
C71 C76 C9 122.0(6) .
C74 C75 C76 122.7(7) .
C76 C9 C91 113.7(6) .
C76 C9 C92 109.7(6) .
C91 C9 C92 110.2(6) .
C63 C6 C61 108.5(6) .
C63 C6 C62 108.0(6) .
C61 C6 C62 110.3(6) .
C63 C6 P2 108.5(5) .
C61 C6 P2 112.7(5) .
C62 C6 P2 108.7(5) .
C33 C3 C31 109.2(6) .
C33 C3 C32 106.7(6) .
C31 C3 C32 108.8(6) .
C33 C3 P1 109.9(5) .
C31 C3 P1 115.1(5) .
C32 C3 P1 106.7(5) .
C43 C4 C41 109.4(6) .
C43 C4 C42 108.4(6) .
C41 C4 C42 107.5(6) .
C43 C4 P1 110.8(5) .
C41 C4 P1 114.5(5) .
C42 C4 P1 106.0(5) .
C51 C5 C52 107.3(6) .
C51 C5 C53 107.8(6) .
C52 C5 C53 110.4(6) .
C51 C5 P2 107.0(5) .
C52 C5 P2 111.4(5) .
C53 C5 P2 112.7(5) .
C73 C72 C71 119.4(7) .
C73 C72 C8 118.8(6) .
C71 C72 C8 121.4(6) .
C72 C8 C81 113.8(6) .
C72 C8 C82 109.0(6) .
C81 C8 C82 110.0(6) .
C73 C74 C75 118.1(7) .
C74 C73 C72 121.8(7) .
N2 C101 C102 115.8(6) .
C103 C102 C107 119.1(8) .
C103 C102 C101 119.7(8) .
C107 C102 C101 121.2(7) .
C104 C103 C102 121.8(9) .
C102 C107 C106 120.5(9) .
C105 C106 C107 117.3(10) .
C104 C105 C106 121.2(9) .
C103 C104 C105 120.0(10) .
C3S O1S C3S 180.000(5) 2_687
C2S C3S O1S 173(2) .

loop_
_geom_bond_atom_site_label_1
_geom_bond_atom_site_label_2
_geom_bond_distance
_geom_bond_site_symmetry_2
Ni O1 1.864(5) .
Ni N1 1.939(6) .
Ni P2 2.190(2) .
Ni P1 2.210(2) .
Ni C10 2.352(7) .
P1 C1 1.837(7) .
P1 C3 1.874(7) .
P1 C4 1.876(7) .
P2 C2 1.843(7) .
P2 C6 1.883(7) .
P2 C5 1.891(7) .
N2 C10 1.298(9) .
N2 C101 1.463(10) .
N1 C10 1.342(9) .
N1 C71 1.430(9) .
C1 C2 1.533(10) .
O1 C10 1.341(8) .
C33 C3 1.519(10) .
C71 C72 1.414(10) .
C71 C76 1.416(10) .
C76 C75 1.386(10) .
C76 C9 1.514(10) .
C92 C9 1.532(10) .
C43 C4 1.515(10) .
C75 C74 1.385(10) .
C53 C5 1.534(10) .
C9 C91 1.531(10) .
C6 C63 1.511(11) .
C6 C61 1.530(10) .
C6 C62 1.550(11) .
C42 C4 1.541(10) .
C3 C31 1.527(10) .
C3 C32 1.544(11) .
C4 C41 1.533(10) .
C52 C5 1.533(11) .
C5 C51 1.520(10) .
C72 C73 1.384(10) .
C72 C8 1.523(10) .
C8 C81 1.528(11) .
C8 C82 1.534(11) .
C74 C73 1.379(10) .
C101 C102 1.504(11) .
C102 C103 1.369(11) .
C102 C107 1.372(12) .
C103 C104 1.348(12) .
C107 C106 1.405(12) .
C106 C105 1.401(15) .
C105 C104 1.352(14) .
O1S C3S 1.180(16) 2_687
O1S C3S 1.180(16) .
C2S C3S 1.108(18) .

loop_
_geom_torsion_atom_site_label_1
_geom_torsion_atom_site_label_2
_geom_torsion_atom_site_label_3
_geom_torsion_atom_site_label_4
_geom_torsion
_geom_torsion_site_symmetry_1
O1 Ni P1 C1 -87.0(14) .
N1 Ni P1 C1 175.8(3) .
P2 Ni P1 C1 -5.6(3) .
C10 Ni P1 C1 -178.7(4) .
O1 Ni P1 C3 28.4(15) .
N1 Ni P1 C3 -68.8(3) .
P2 Ni P1 C3 109.8(3) .
C10 Ni P1 C3 -63.2(4) .
O1 Ni P1 C4 156.7(14) .
N1 Ni P1 C4 59.5(3) .
P2 Ni P1 C4 -121.9(3) .
C10 Ni P1 C4 65.0(4) .
O1 Ni P2 C2 162.4(3) .
N1 Ni P2 C2 165.1(5) .
P1 Ni P2 C2 -11.2(3) .
C10 Ni P2 C2 164.1(3) .
O1 Ni P2 C6 -79.5(3) .
N1 Ni P2 C6 -76.8(6) .
P1 Ni P2 C6 106.8(3) .
C10 Ni P2 C6 -77.9(3) .
O1 Ni P2 C5 46.8(3) .
N1 Ni P2 C5 49.5(6) .
P1 Ni P2 C5 -126.9(3) .
C10 Ni P2 C5 48.4(3) .
O1 Ni N1 C10 1.4(4) .
P2 Ni N1 C10 -1.5(8) .
P1 Ni N1 C10 174.6(4) .
O1 Ni N1 C71 174.7(9) .
P2 Ni N1 C71 171.8(6) .
P1 Ni N1 C71 -12.1(9) .
C10 Ni N1 C71 173.3(11) .
C3 P1 C1 C2 -93.7(6) .
C4 P1 C1 C2 151.4(5) .
Ni P1 C1 C2 25.7(6) .
N1 Ni O1 C10 -1.4(4) .
P2 Ni O1 C10 177.6(4) .
P1 Ni O1 C10 -101.0(14) .
C101 N2 C10 O1 -4.6(10) .
C101 N2 C10 N1 174.7(7) .
C101 N2 C10 Ni -22(10) .
Ni O1 C10 N2 -178.7(7) .
Ni O1 C10 N1 1.9(5) .
C71 N1 C10 N2 2.9(11) .
Ni N1 C10 N2 178.8(7) .
C71 N1 C10 O1 -177.7(6) .
Ni N1 C10 O1 -1.9(5) .
C71 N1 C10 Ni -175.8(7) .
O1 Ni C10 N2 18(9) .
N1 Ni C10 N2 -164(9) .
P2 Ni C10 N2 15(9) .
P1 Ni C10 N2 -173(9) .
N1 Ni C10 O1 177.8(6) .
P2 Ni C10 O1 -2.9(4) .
P1 Ni C10 O1 168.7(3) .
O1 Ni C10 N1 -177.8(6) .
P2 Ni C10 N1 179.3(3) .
P1 Ni C10 N1 -9.0(6) .
P1 C1 C2 P2 -35.5(7) .
C6 P2 C2 C1 -92.9(5) .
C5 P2 C2 C1 150.4(5) .
Ni P2 C2 C1 29.5(5) .
C10 N1 C71 C72 95.7(8) .
Ni N1 C71 C72 -76.4(11) .
C10 N1 C71 C76 -83.9(8) .
Ni N1 C71 C76 104.0(9) .
C72 C71 C76 C75 5.9(10) .
N1 C71 C76 C75 -174.5(6) .
C72 C71 C76 C9 -168.8(7) .
N1 C71 C76 C9 10.8(10) .
C71 C76 C75 C74 -0.6(11) .
C9 C76 C75 C74 174.3(7) .
C75 C76 C9 C91 44.9(9) .
C71 C76 C9 C91 -140.5(7) .
C75 C76 C9 C92 -79.0(8) .
C71 C76 C9 C92 95.7(8) .
C2 P2 C6 C63 48.8(6) .
C5 P2 C6 C63 161.9(5) .
Ni P2 C6 C63 -70.2(6) .
C2 P2 C6 C61 -71.4(6) .
C5 P2 C6 C61 41.7(7) .
Ni P2 C6 C61 169.6(5) .
C2 P2 C6 C62 166.0(5) .
C5 P2 C6 C62 -80.9(6) .
Ni P2 C6 C62 47.0(5) .
C1 P1 C3 C33 169.2(5) .
C4 P1 C3 C33 -80.1(6) .
Ni P1 C3 C33 52.8(6) .
C1 P1 C3 C31 -67.0(6) .
C4 P1 C3 C31 43.7(6) .
Ni P1 C3 C31 176.6(5) .
C1 P1 C3 C32 53.8(6) .
C4 P1 C3 C32 164.5(5) .
Ni P1 C3 C32 -62.6(5) .
C1 P1 C4 C43 164.6(5) .
C3 P1 C4 C43 52.4(6) .
Ni P1 C4 C43 -77.1(5) .
C1 P1 C4 C41 40.3(6) .
C3 P1 C4 C41 -71.9(6) .
Ni P1 C4 C41 158.6(4) .
C1 P1 C4 C42 -78.0(5) .
C3 P1 C4 C42 169.8(5) .
Ni P1 C4 C42 40.3(5) .
C2 P2 C5 C51 -79.5(5) .
C6 P2 C5 C51 166.3(5) .
Ni P2 C5 C51 38.2(5) .
C2 P2 C5 C52 163.6(5) .
C6 P2 C5 C52 49.3(6) .
Ni P2 C5 C52 -78.8(5) .
C2 P2 C5 C53 38.9(6) .
C6 P2 C5 C53 -75.4(6) .
Ni P2 C5 C53 156.5(5) .
C76 C71 C72 C73 -5.6(10) .
N1 C71 C72 C73 174.8(6) .
C76 C71 C72 C8 167.9(7) .
N1 C71 C72 C8 -11.7(10) .
C73 C72 C8 C81 -39.8(10) .
C71 C72 C8 C81 146.6(7) .
C73 C72 C8 C82 83.4(8) .
C71 C72 C8 C82 -90.2(8) .
C76 C75 C74 C73 -5.0(11) .
C75 C74 C73 C72 5.3(11) .
C71 C72 C73 C74 0.0(11) .
C8 C72 C73 C74 -173.8(7) .
C10 N2 C101 C102 94.8(8) .
N2 C101 C102 C103 148.3(7) .
N2 C101 C102 C107 -33.7(10) .
C107 C102 C103 C104 0.7(12) .
C101 C102 C103 C104 178.9(7) .
C103 C102 C107 C106 -1.4(12) .
C101 C102 C107 C106 -179.5(8) .
C102 C107 C106 C105 1.1(13) .
C107 C106 C105 C104 -0.3(14) .
C102 C103 C104 C105 0.1(13) .
C106 C105 C104 C103 -0.3(14) .
C3S O1S C3S C2S 0(100) 2_687
